data_7027051
loop_
_publ_author_name
'Brain, Paul T.'
'Brown, Helen E.'
'Downs, Anthony J.'
'Greene, Tim M.'
'Johnsen, Emma'
'Parsons, Simon'
'Rankin, David W. H.'
'Smart, Bruce A.'
'Tang, Christina Y.'

_publ_section_title
;
 Molecular structure of trimethylamine--gallane, Me3N&#x00B7;GaH3: ab
 initio calculations, gas-phase electron diffraction and single-crystal
 X-ray diffraction studies&#x200A;&#x2020;
;
_journal_issue 21
_journal_name_full 'Journal of the Chemical Society, Dalton Transactions'
_journal_page_first 3685
_journal_paper_doi 10.1039/a806289g
_journal_year 1998
_chemical_formula_moiety H3GaNMe3
_chemical_formula_sum 'C3 H12 Ga N'
_chemical_formula_weight 131.86
_chemical_name_systematic
; 
 ? 
;
_space_group_IT_number 160
_symmetry_cell_setting rhombohedral
_symmetry_space_group_name_Hall 'R 3 -2"'
_symmetry_space_group_name_H-M 'R 3 m :H'
_atom_sites_solution_hydrogens difmap
_atom_sites_solution_primary Patterson
_atom_sites_solution_secondary difmap
_audit_creation_method SHELXL
_cell_angle_alpha 90.00
_cell_angle_beta 90.00
_cell_angle_gamma 120.00
_cell_formula_units_Z 3
_cell_length_a 9.2971(9)
_cell_length_b 9.2971(9)
_cell_length_c 6.6646(13)
_cell_measurement_reflns_used 64
_cell_measurement_temperature 150.0(2)
_cell_measurement_theta_max 18
_cell_measurement_theta_min 15
_cell_volume 498.88(12)
_computing_cell_refinement 'Stoe DIF4'
_computing_data_collection 'Stoe DIF4'
_computing_data_reduction 'Stoe REDU4'
_computing_molecular_graphics SHELXTL
_computing_structure_refinement SHELXTL
_computing_structure_solution SHELXTL
_diffrn_ambient_temperature 150.0(2)
_diffrn_measurement_device
; 
Stoe Stadi-4 diffractometer with 
Oxford Cryosystems variable temperature device. 
;
_diffrn_measurement_method Omega-theta
_diffrn_radiation_monochromator graphite
_diffrn_radiation_source 'fine-focus sealed tube'
_diffrn_radiation_type MoK\a
_diffrn_radiation_wavelength 0.71073
_diffrn_reflns_av_R_equivalents 0.0751
_diffrn_reflns_av_sigmaI/netI 0.0387
_diffrn_reflns_limit_h_max 12
_diffrn_reflns_limit_h_min -12
_diffrn_reflns_limit_k_max 12
_diffrn_reflns_limit_k_min -12
_diffrn_reflns_limit_l_max 9
_diffrn_reflns_limit_l_min -9
_diffrn_reflns_number 1932
_diffrn_reflns_theta_max 29.90
_diffrn_reflns_theta_min 3.97
_diffrn_standards_decay_% 2
_diffrn_standards_interval_time 60
_diffrn_standards_number 3
_exptl_absorpt_coefficient_mu 4.006
_exptl_absorpt_correction_T_max 0.595
_exptl_absorpt_correction_T_min 0.294
_exptl_absorpt_correction_type Psi-scans
_exptl_crystal_colour Colourless
_exptl_crystal_density_diffrn 1.317
_exptl_crystal_description lath
_exptl_crystal_F_000 204
_exptl_crystal_size_max 0.90
_exptl_crystal_size_mid 0.39
_exptl_crystal_size_min 0.31
_refine_diff_density_max 0.387
_refine_diff_density_min -0.414
_refine_diff_density_rms 0.064
_refine_ls_abs_structure_details 'Flack H D (1983), Acta Cryst. A39, 876-881'
_refine_ls_abs_structure_Flack 0.01(5)
_refine_ls_extinction_method none
_refine_ls_goodness_of_fit_all 1.094
_refine_ls_goodness_of_fit_obs 1.094
_refine_ls_hydrogen_treatment 'Refined freely'
_refine_ls_matrix_type full
_refine_ls_number_parameters 23
_refine_ls_number_reflns 380
_refine_ls_number_restraints 2
_refine_ls_restrained_S_all 1.091
_refine_ls_restrained_S_obs 1.091
_refine_ls_R_factor_all 0.0249
_refine_ls_R_factor_obs 0.0249
_refine_ls_shift/esd_max 0.019
_refine_ls_shift/esd_mean 0.002
_refine_ls_structure_factor_coef Fsqd
_refine_ls_weighting_details 'w=1/[\s^2^(Fo^2^)+(0.0302P)^2^+0.4609P] where P=(Fo^2^+2Fc^2^)/3'
_refine_ls_weighting_scheme calc
_refine_ls_wR_factor_all 0.0639
_refine_ls_wR_factor_obs 0.0639
_reflns_number_observed 380
_reflns_number_total 380
_reflns_observed_criterion >2sigma(I)
_cod_data_source_file 806289gsup1.cif
_cod_data_source_block gah3am
_cod_depositor_comments
;
The following automatic conversions were performed:

'_symmetry_cell_setting' value 'Rhombohedral' changed to
'rhombohedral' according to
/home/saulius/struct/CIF-dictionaries/cif_core.dic dictionary named
'cif_core.dic' version 2.4.2 from 2011-04-26.

Automatic conversion script
Id: cif_fix_values 1891 2012-01-12 08:04:46Z andrius 

The following automatic conversions were performed:

'_refine_ls_weighting_scheme' value 'calc
w=1/[\s^2^(Fo^2^)+(0.0302P)^2^+0.4609P] where P=(Fo^2^+2Fc^2^)/3' was
changed to 'calc'. New tag '_refine_ls_weighting_details' was
created. The value of the new tag was set to
'w=1/[\s^2^(Fo^2^)+(0.0302P)^2^+0.4609P] where P=(Fo^2^+2Fc^2^)/3'.

Automatic conversion script
Id: cif_fix_values 3143 2015-03-26 13:38:13Z robertas 
;
_cod_original_sg_symbol_H-M R3m
_cod_database_code 7027051

loop_
_symmetry_equiv_pos_as_xyz
'x, y, z'
'-y, x-y, z'
'-x+y, -x, z'
'-y, -x, z'
'-x+y, y, z'
'x, x-y, z'
'x+2/3, y+1/3, z+1/3'
'-y+2/3, x-y+1/3, z+1/3'
'-x+y+2/3, -x+1/3, z+1/3'
'-y+2/3, -x+1/3, z+1/3'
'-x+y+2/3, y+1/3, z+1/3'
'x+2/3, x-y+1/3, z+1/3'
'x+1/3, y+2/3, z+2/3'
'-y+1/3, x-y+2/3, z+2/3'
'-x+y+1/3, -x+2/3, z+2/3'
'-y+1/3, -x+2/3, z+2/3'
'-x+y+1/3, y+2/3, z+2/3'
'x+1/3, x-y+2/3, z+2/3'

loop_
_atom_site_aniso_label
_atom_site_aniso_U_11
_atom_site_aniso_U_22
_atom_site_aniso_U_33
_atom_site_aniso_U_23
_atom_site_aniso_U_13
_atom_site_aniso_U_12
Ga1 0.0459(2) 0.0459(2) 0.0216(2) 0.000 0.000 0.02293(11)
N1 0.0289(11) 0.0289(11) 0.024(2) 0.000 0.000 0.0145(6)
C1 0.057(2) 0.0341(14) 0.0331(15) -0.0052(12) -0.0026(6) 0.0170(7)

loop_
_atom_site_label
_atom_site_type_symbol
_atom_site_fract_x
_atom_site_fract_y
_atom_site_fract_z
_atom_site_U_iso_or_equiv
_atom_site_thermal_displace_type
_atom_site_occupancy
_atom_site_calc_flag
_atom_site_refinement_flags
Ga1 Ga 0.6667 0.3333 0.1380(2) 0.0378(2) Uani 1 d S
H1 H 0.5739(39) 0.1478(79) 0.1116(87) 0.047(14) Uiso 1 d S
N1 N 0.6667 0.3333 0.4502(6) 0.0272(7) Uani 1 d S
C1 C 0.7530(2) 0.5059(5) 0.5253(5) 0.0440(8) Uani 1 d SD
H1A H 0.8700(42) 0.5577(48) 0.4782(56) 0.042(7) Uiso 1 d D
H1B H 0.7528(36) 0.5056(71) 0.6749(50) 0.042(7) Uiso 1 d SD

loop_
_atom_type_symbol
_atom_type_description
_atom_type_scat_dispersion_real
_atom_type_scat_dispersion_imag
_atom_type_scat_source
C C 0.0033 0.0016 'International Tables Vol C Tables 4.2.6.8 and 6.1.1.4'
H H 0.0000 0.0000 'International Tables Vol C Tables 4.2.6.8 and 6.1.1.4'
N N 0.0061 0.0033 'International Tables Vol C Tables 4.2.6.8 and 6.1.1.4'
Ga Ga 0.2307 1.6083 'International Tables Vol C Tables 4.2.6.8 and 6.1.1.4'

loop_
_geom_angle_atom_site_label_1
_geom_angle_atom_site_label_2
_geom_angle_atom_site_label_3
_geom_angle
_geom_angle_site_symmetry_1
_geom_angle_site_symmetry_3
N1 Ga1 H1 96.7(22) . .
C1 N1 C1 109.1(2) 3_665 .
C1 N1 C1 109.1(2) 3_665 2_655
C1 N1 C1 109.1(2) . 2_655
C1 N1 Ga1 109.8(2) 3_665 .
C1 N1 Ga1 109.8(2) . .
C1 N1 Ga1 109.8(2) 2_655 .
N1 C1 H1A 106.7(22) . .
N1 C1 H1B 109.7(33) . .
H1A C1 H1B 108.4(26) . .

loop_
_geom_bond_atom_site_label_1
_geom_bond_atom_site_label_2
_geom_bond_distance
_geom_bond_site_symmetry_2
Ga1 N1 2.081(4) .
Ga1 H1 1.51(6) .
N1 C1 1.477(4) 3_665
N1 C1 1.477(4) .
N1 C1 1.477(4) 2_655
C1 H1A 1.00(3) .
C1 H1B 1.00(3) .
